data_2007457
loop_
_publ_author_name
'Karczmarzyk, Zbigniew'
'Malinka, Wies\/law'

_publ_section_title 4,6-Dimethyl-2-(4-phenylpiperazin-1-ylmethyl)isothiazolo[5,4-<i>b</i>]pyridin-3(2<i>H</i>)-one
_journal_issue 7
_journal_name_full 'Acta Crystallographica Section C'
_journal_page_first 992
_journal_page_last 994
_journal_paper_doi 10.1107/S0108270198001474
_journal_volume 54
_journal_year 1998
_chemical_formula_moiety 'C19 H22 N4 O S'
_chemical_formula_sum 'C19 H22 N4 O S'
_chemical_formula_weight 354.47
_chemical_name_systematic
;4,6-Dimethyl-2-(4-phenylpiperazin-1-ylmethyl)isothiazolo[5,4-b]pyridin-3-(2H)-
one
;
_space_group_IT_number 14
_symmetry_cell_setting monoclinic
_symmetry_space_group_name_Hall '-P 2ybc'
_symmetry_space_group_name_H-M 'P 1 21/c 1'
_audit_creation_method SHELXL
_cell_angle_alpha 90.00
_cell_angle_beta 93.010(10)
_cell_angle_gamma 90.00
_cell_formula_units_Z 4
_cell_length_a 17.4350(10)
_cell_length_b 10.9260(10)
_cell_length_c 9.089(2)
_cell_measurement_reflns_used 25
_cell_measurement_temperature 293(2)
_cell_measurement_theta_max 50
_cell_measurement_theta_min 10
_cell_volume 1729.0(4)
_computing_cell_refinement 'Kuma KM-4 software'
_computing_data_collection 'Kuma KM-4 software'
_computing_data_reduction 'Kuma KM-4 software'
_computing_molecular_graphics 'SHELXTL-Plus (Sheldrick, 1989)'
_computing_publication_material SHELXL93
_computing_structure_refinement 'SHELXL93 (Sheldrick, 1993)'
_computing_structure_solution 'SHELXS86 (Sheldrick, 1990)'
_diffrn_ambient_temperature 293(2)
_diffrn_measurement_device 'Kuma KM-4 four-circle diffractometer'
_diffrn_measurement_method \w/2\q
_diffrn_radiation_monochromator graphite
_diffrn_radiation_source 'fine-focus sealed tube'
_diffrn_radiation_type CuK\a
_diffrn_radiation_wavelength 1.54178
_diffrn_reflns_av_R_equivalents 0.035
_diffrn_reflns_av_sigmaI/netI 0.026
_diffrn_reflns_limit_h_max 22
_diffrn_reflns_limit_h_min -22
_diffrn_reflns_limit_k_max 0
_diffrn_reflns_limit_k_min -13
_diffrn_reflns_limit_l_max 11
_diffrn_reflns_limit_l_min -11
_diffrn_reflns_number 3866
_diffrn_reflns_theta_max 80.34
_diffrn_reflns_theta_min 2.54
_diffrn_standards_decay_% 0
_diffrn_standards_interval_count 100
_diffrn_standards_number 2
_exptl_absorpt_coefficient_mu 1.779
_exptl_absorpt_correction_type none
_exptl_crystal_colour colourless
_exptl_crystal_density_diffrn 1.362
_exptl_crystal_density_meas ?
_exptl_crystal_description prism
_exptl_crystal_F_000 752
_exptl_crystal_size_max 0.40
_exptl_crystal_size_mid 0.20
_exptl_crystal_size_min 0.20
_refine_diff_density_max 0.298
_refine_diff_density_min -0.482
_refine_ls_extinction_coef 0.0020(4)
_refine_ls_extinction_method SHELXL93
_refine_ls_goodness_of_fit_all 1.085
_refine_ls_goodness_of_fit_obs 1.148
_refine_ls_hydrogen_treatment isotropic
_refine_ls_matrix_type full
_refine_ls_number_parameters 315
_refine_ls_number_reflns 3402
_refine_ls_number_restraints 0
_refine_ls_restrained_S_all 1.085
_refine_ls_restrained_S_obs 1.148
_refine_ls_R_factor_all 0.057
_refine_ls_R_factor_obs .041
_refine_ls_shift/esd_max -0.001
_refine_ls_shift/esd_mean 0.000
_refine_ls_structure_factor_coef Fsqd
_refine_ls_weighting_details 'w = 1/[\s^2^(Fo^2^)+(0.0875P)^2^+0.1604P] where P=(Fo^2^+2Fc^2^)/3'
_refine_ls_weighting_scheme calc
_refine_ls_wR_factor_all 0.129
_refine_ls_wR_factor_obs .119
_reflns_number_observed 2653
_reflns_number_total 3402
_reflns_observed_criterion I>2sigma(I)
_cod_data_source_file na1333.cif
_cod_data_source_block na1333
_cod_depositor_comments
;
The following automatic conversions were performed:

'_exptl_crystal_density_meas' value 'not measured' was changed to '?'
- the value is perceived as not measured.

Automatic conversion script
Id: cif_fix_values 3008 2015-01-20 13:52:24Z robertas 

The following automatic conversions were performed:

'_refine_ls_weighting_scheme' value 'calc w =
1/[\s^2^(Fo^2^)+(0.0875P)^2^+0.1604P] where P=(Fo^2^+2Fc^2^)/3' was
changed to 'calc'. New tag '_refine_ls_weighting_details' was
created. The value of the new tag was set to 'w =
1/[\s^2^(Fo^2^)+(0.0875P)^2^+0.1604P] where P=(Fo^2^+2Fc^2^)/3'.

Automatic conversion script
Id: cif_fix_values 3143 2015-03-26 13:38:13Z robertas 
;
_cod_original_sg_symbol_H-M 'P 21/c'
_cod_database_code 2007457

loop_
_symmetry_equiv_pos_as_xyz
'x, y, z'
'-x, y+1/2, -z+1/2'
'-x, -y, -z'
'x, -y-1/2, z-1/2'

loop_
_atom_site_aniso_label
_atom_site_aniso_U_11
_atom_site_aniso_U_22
_atom_site_aniso_U_33
_atom_site_aniso_U_12
_atom_site_aniso_U_13
_atom_site_aniso_U_23
S1 .0414(3) .0458(3) .0520(3) .0004(2) .0178(2) .0011(2)
N2 .0398(7) .0410(8) .0562(10) .0004(6) .0133(7) .0000(7)
N7 .0410(8) .0434(8) .0517(10) -.0018(6) .0110(7) .0041(7)
N21 .0345(7) .0406(7) .0443(9) .0014(6) .0024(6) -.0061(6)
N24 .0395(7) .0415(7) .0383(8) .0025(6) .0036(6) -.0046(6)
O3 .0478(7) .0458(8) .0807(11) -.0044(6) .0244(7) .0070(7)
C3 .0338(8) .0440(9) .0469(11) -.0005(7) .0067(7) .0017(8)
C4 .0306(7) .0480(10) .0436(10) -.0001(7) .0066(7) .0023(7)
C5 .0397(9) .0450(10) .0525(12) .0039(7) .0105(8) -.0012(8)
C6 .0403(9) .0434(10) .0536(12) .0007(7) .0082(8) .0030(8)
C8 .0320(8) .0442(9) .0430(10) .0004(7) .0073(7) .0031(8)
C9 .0305(7) .0416(9) .0407(9) -.0008(6) .0034(6) .0033(7)
C10 .0393(9) .0536(11) .0572(12) -.0005(8) .0179(8) .0030(10)
C11 .0646(14) .0446(11) .083(2) .0000(10) .0259(13) .0054(11)
C12 .0365(9) .0425(9) .0607(12) -.0019(7) .0059(8) -.0067(9)
C22 .0429(9) .0407(9) .0500(11) .0013(7) -.0015(8) -.0098(8)
C23 .0437(9) .0453(10) .0435(11) .0042(8) .0014(7) -.0103(8)
C25 .0402(9) .0485(10) .0437(11) -.0025(7) .0048(7) -.0102(8)
C26 .0404(9) .0530(10) .0402(10) -.0014(8) .0042(7) -.0072(8)
C31 .0413(9) .0373(8) .0441(10) .0080(7) .0050(7) .0036(7)
C32 .0493(11) .0593(12) .0445(11) .0125(9) .0056(8) -.0029(9)
C33 .0535(12) .078(2) .0455(12) .0221(11) .0114(9) .0027(11)
C34 .0464(11) .0686(14) .0629(14) .0123(10) .0175(10) .0170(11)
C35 .0445(10) .0507(11) .071(2) .0014(9) .0090(10) .0078(10)
C36 .0451(10) .0467(10) .0555(13) .0007(8) .0099(8) -.0034(9)

loop_
_atom_site_label
_atom_site_fract_x
_atom_site_fract_y
_atom_site_fract_z
_atom_site_U_iso_or_equiv
_atom_site_thermal_displace_type
_atom_site_calc_flag
_atom_site_refinement_flags
_atom_site_occupancy
_atom_site_disorder_group
_atom_site_type_symbol
S1 .27543(3) .12451(4) .09510(6) .0459(2) Uani d . 1 . S
N2 .32263(9) .24065(15) .0123(2) .0453(4) Uani d . 1 . N
N7 .32269(9) -.10061(15) .0245(2) .0451(4) Uani d . 1 . N
N21 .22108(8) .36590(14) .0828(2) .0398(3) Uani d . 1 . N
N24 .06281(9) .41125(15) .1192(2) .0397(3) Uani d . 1 . N
O3 .42384(8) .28497(14) -.1283(2) .0574(4) Uani d . 1 . O
C3 .38311(10) .2093(2) -.0705(2) .0414(4) Uani d . 1 . C
C4 .43663(10) .0000(2) -.1535(2) .0405(4) Uani d . 1 . C
C5 .42647(11) -.1247(2) -.1373(2) .0455(4) Uani d . 1 . C
C6 .36999(11) -.1719(2) -.0489(2) .0456(4) Uani d . 1 . C
C8 .33351(10) .0196(2) .0093(2) .0396(4) Uani d . 1 . C
C9 .38789(9) .0752(2) -.0754(2) .0376(4) Uani d . 1 . C
C10 .49572(12) .0498(2) -.2513(3) .0495(5) Uani d . 1 . C
C11 .3590(2) -.3074(2) -.0340(4) .0632(7) Uani d . 1 . C
C12 .30004(11) .3671(2) .0405(3) .0465(4) Uani d . 1 . C
C22 .19908(11) .4746(2) .1632(3) .0447(4) Uani d . 1 . C
C23 .12146(11) .4554(2) .2266(2) .0442(4) Uani d . 1 . C
C25 .08815(11) .3204(2) .0140(2) .0440(4) Uani d . 1 . C
C26 .16585(11) .3518(2) -.0427(2) .0445(4) Uani d . 1 . C
C31 -.01017(11) .3923(2) .1731(2) .0408(4) Uani d . 1 . C
C32 -.03407(12) .4553(2) .2970(2) .0509(5) Uani d . 1 . C
C33 -.10678(13) .4362(2) .3485(3) .0585(6) Uani d . 1 . C
C34 -.15754(13) .3552(2) .2802(3) .0588(6) Uani d . 1 . C
C35 -.13474(12) .2934(2) .1569(3) .0553(5) Uani d . 1 . C
C36 -.06277(11) .3107(2) .1044(3) .0488(5) Uani d . 1 . C
H51 .4551(14) -.179(2) -.179(3) .053(7) Uiso d . 1 . H
H101 .5271(18) .113(3) -.200(4) .077(9) Uiso d . 1 . H
H102 .472(2) .100(3) -.337(4) .096(11) Uiso d . 1 . H
H103 .528(2) -.017(4) -.280(4) .107(12) Uiso d . 1 . H
H111 .405(2) -.349(3) -.004(4) .095(11) Uiso d . 1 . H
H112 .3302(18) -.324(3) .039(4) .075(9) Uiso d . 1 . H
H113 .340(3) -.338(4) -.140(5) .126(14) Uiso d . 1 . H
H121 .3327(16) .401(3) .125(3) .063(7) Uiso d . 1 . H
H122 .3095(13) .418(2) -.057(3) .050(6) Uiso d . 1 . H
H221 .1976(15) .549(3) .108(3) .073(8) Uiso d . 1 . H
H222 .2379(14) .491(2) .238(3) .057(7) Uiso d . 1 . H
H231 .1058(15) .538(2) .266(3) .066(7) Uiso d . 1 . H
H232 .1252(17) .390(3) .308(4) .071(8) Uiso d . 1 . H
H251 .0908(12) .241(2) .057(2) .039(5) Uiso d . 1 . H
H252 .0487(14) .309(2) -.072(3) .058(7) Uiso d . 1 . H
H261 .1834(14) .280(2) -.100(3) .055(6) Uiso d . 1 . H
H262 .1608(14) .433(2) -.111(3) .055(6) Uiso d . 1 . H
H321 .0012(15) .519(2) .350(3) .057(7) Uiso d . 1 . H
H331 -.123(2) .494(4) .447(4) .109(11) Uiso d . 1 . H
H341 -.2052(19) .343(3) .321(4) .087(10) Uiso d . 1 . H
H351 -.1686(15) .231(3) .110(3) .060(7) Uiso d . 1 . H
H361 -.0507(14) .265(2) .025(3) .054(7) Uiso d . 1 . H

loop_
_atom_type_symbol
_atom_type_description
_atom_type_scat_dispersion_real
_atom_type_scat_dispersion_imag
_atom_type_scat_source
C C 0.0181 0.0091 'International Tables Vol C Tables 4.2.6.8 and 6.1.1.4'
H H 0.0000 0.0000 'International Tables Vol C Tables 4.2.6.8 and 6.1.1.4'
N N 0.0311 0.0180 'International Tables Vol C Tables 4.2.6.8 and 6.1.1.4'
O O 0.0492 0.0322 'International Tables Vol C Tables 4.2.6.8 and 6.1.1.4'
S S 0.3331 0.5567 'International Tables Vol C Tables 4.2.6.8 and 6.1.1.4'

loop_
_geom_angle_atom_site_label_1
_geom_angle_atom_site_label_2
_geom_angle_atom_site_label_3
_geom_angle
_geom_angle_publ_flag
N2 S1 C8 89.23(8) yes
C3 N2 C12 123.6(2) yes
C3 N2 S1 117.30(13) yes
C12 N2 S1 118.93(13) yes
C8 N7 C6 115.3(2) yes
C12 N21 C22 113.86(15) ?
C12 N21 C26 113.0(2) ?
C22 N21 C26 107.33(15) ?
C31 N24 C23 115.6(2) ?
C31 N24 C25 116.0(2) ?
C23 N24 C25 115.90(14) ?
O3 C3 N2 123.1(2) yes
O3 C3 C9 128.7(2) yes
N2 C3 C9 108.2(2) yes
C5 C4 C9 116.0(2) yes
C5 C4 C10 121.2(2) yes
C9 C4 C10 122.8(2) yes
C4 C5 C6 121.5(2) yes
N7 C6 C5 122.8(2) yes
N7 C6 C11 116.4(2) yes
C5 C6 C11 120.8(2) yes
N7 C8 C9 126.2(2) yes
N7 C8 S1 120.85(13) yes
C9 C8 S1 112.92(14) yes
C8 C9 C4 118.2(2) yes
C8 C9 C3 112.2(2) yes
C4 C9 C3 129.6(2) yes
N21 C12 N2 107.82(15) ?
N21 C22 C23 110.0(2) ?
N24 C23 C22 113.6(2) ?
N24 C25 C26 112.1(2) ?
N21 C26 C25 108.8(2) ?
C36 C31 C32 117.1(2) ?
C36 C31 N24 121.5(2) ?
C32 C31 N24 121.4(2) ?
C33 C32 C31 120.8(2) ?
C34 C33 C32 121.4(2) ?
C33 C34 C35 118.3(2) ?
C36 C35 C34 121.2(2) ?
C35 C36 C31 121.3(2) ?

loop_
_geom_bond_atom_site_label_1
_geom_bond_atom_site_label_2
_geom_bond_site_symmetry_2
_geom_bond_distance
_geom_bond_publ_flag
S1 N2 . 1.709(2) yes
S1 C8 . 1.741(2) yes
N2 C3 . 1.371(2) yes
N2 C12 . 1.463(2) ?
N7 C8 . 1.335(2) yes
N7 C6 . 1.338(3) yes
N21 C12 . 1.449(2) ?
N21 C22 . 1.457(2) ?
N21 C26 . 1.462(2) ?
N24 C31 . 1.403(2) ?
N24 C23 . 1.458(2) ?
N24 C25 . 1.463(2) ?
O3 C3 . 1.226(2) yes
C3 C9 . 1.468(3) yes
C4 C5 . 1.382(3) yes
C4 C9 . 1.402(2) yes
C4 C10 . 1.498(2) yes
C5 C6 . 1.401(3) yes
C6 C11 . 1.499(3) yes
C8 C9 . 1.392(2) yes
C22 C23 . 1.513(3) ?
C25 C26 . 1.514(3) ?
C31 C36 . 1.402(3) ?
C31 C32 . 1.402(3) ?
C32 C33 . 1.390(3) ?
C33 C34 . 1.376(4) ?
C34 C35 . 1.385(4) ?
C35 C36 . 1.378(3) ?

loop_
_geom_hbond_atom_site_label_D
_geom_hbond_atom_site_label_H
_geom_hbond_atom_site_label_A
_geom_hbond_site_symmetry_A
_geom_hbond_distance_DH
_geom_hbond_distance_HA
_geom_hbond_distance_DA
_geom_hbond_angle_DHA
C10 H103 O3 2_644 0.96(4) 2.48(4) 3.420(3) 164(3)
C34 H341 N7 2_555 0.94(4) 2.62(4) 3.495(3) 156(3)

loop_
_geom_torsion_atom_site_label_1
_geom_torsion_atom_site_label_2
_geom_torsion_atom_site_label_3
_geom_torsion_atom_site_label_4
_geom_torsion
C8 S1 N2 C3 -3.7(2)
C8 S1 N2 C12 -179.9(2)
C12 N2 C3 O3 0.1(3)
S1 N2 C3 O3 -175.9(2)
C12 N2 C3 C9 -179.6(2)
S1 N2 C3 C9 4.5(2)
C9 C4 C5 C6 0.7(3)
C10 C4 C5 C6 -178.4(2)
C8 N7 C6 C5 -0.8(3)
C8 N7 C6 C11 -179.9(2)
C4 C5 C6 N7 0.1(3)
C4 C5 C6 C11 179.2(2)
C6 N7 C8 C9 0.7(3)
C6 N7 C8 S1 178.8(2)
N2 S1 C8 N7 -176.6(2)
N2 S1 C8 C9 1.73(15)
N7 C8 C9 C4 0.1(3)
S1 C8 C9 C4 -178.15(14)
N7 C8 C9 C3 178.7(2)
S1 C8 C9 C3 0.4(2)
C5 C4 C9 C8 -0.8(3)
C10 C4 C9 C8 178.3(2)
C5 C4 C9 C3 -179.0(2)
C10 C4 C9 C3 0.0(3)
O3 C3 C9 C8 177.4(2)
N2 C3 C9 C8 -2.9(2)
O3 C3 C9 C4 -4.2(4)
N2 C3 C9 C4 175.4(2)
C22 N21 C12 N2 159.4(2)
C26 N21 C12 N2 -77.9(2)
C3 N2 C12 N21 159.6(2)
S1 N2 C12 N21 -24.5(2)
C12 N21 C22 C23 -169.6(2)
C26 N21 C22 C23 64.6(2)
C31 N24 C23 C22 -179.9(2)
C25 N24 C23 C22 39.4(2)
N21 C22 C23 N24 -50.4(2)
C31 N24 C25 C26 177.5(2)
C23 N24 C25 C26 -42.0(2)
C12 N21 C26 C25 166.2(2)
C22 N21 C26 C25 -67.4(2)
N24 C25 C26 N21 55.7(2)
C23 N24 C31 C36 -155.9(2)
C25 N24 C31 C36 -15.2(3)
C23 N24 C31 C32 24.9(3)
C25 N24 C31 C32 165.5(2)
C36 C31 C32 C33 0.3(3)
N24 C31 C32 C33 179.5(2)
C31 C32 C33 C34 0.1(3)
C32 C33 C34 C35 -0.7(3)
C33 C34 C35 C36 0.9(4)
C34 C35 C36 C31 -0.6(4)
C32 C31 C36 C35 0.0(3)
N24 C31 C36 C35 -179.3(2)

loop_
_cod_related_entry_id
_cod_related_entry_database
_cod_related_entry_code
1 ChemSpider 353892
